data_1010247
loop_
_publ_author_name
'Zachariasen, W H'
'Mooney, R C L'

_publ_section_title
;
The Atomic Arrangement in Ammonium and Caesium Persulphate (N H~4~)~2~
S~2~ O~8~ and Cs~2~ S~2~ O~8~, and the Structure of the Persulphate
Group.
;
_journal_coden_ASTM ZEKGAX
_journal_name_full
;
Zeitschrift fuer Kristallographie, Kristallgeometrie, Kristallphysik,
Kristallchemie (-144,1977)
;
_journal_page_first 63
_journal_page_last 81
_journal_volume 88
_journal_year 1934
_amcsd_formula_title (NH4)2S2O8
_chemical_formula_structural '(N H4)2 S2 O8'
_chemical_formula_sum 'H8 N2 O8 S2'
_chemical_name_systematic 'Ammonium $-mue-peroxo-bis(trioxosulfate)'
_space_group_IT_number 14
_symmetry_cell_setting monoclinic
_symmetry_Int_Tables_number 14
_symmetry_space_group_name_Hall '-P 2yn'
_symmetry_space_group_name_H-M 'P 1 21/n 1'
_cell_angle_alpha 90
_cell_angle_beta 95.15
_cell_angle_gamma 90
_cell_formula_units_Z 2
_cell_length_a 7.83(4)
_cell_length_b 8.04(4)
_cell_length_c 6.13(4)
_cell_volume 384.3
_cod_database_code 1010247
_database_code_amcsd 0010520

loop_
_symmetry_equiv_pos_as_xyz
x,y,z
1/2+x,1/2-y,1/2+z
-x,-y,-z
1/2-x,1/2+y,1/2-z

loop_
_atom_site_label
_atom_site_type_symbol
_atom_site_symmetry_multiplicity
_atom_site_Wyckoff_symbol
_atom_site_fract_x
_atom_site_fract_y
_atom_site_fract_z
_atom_site_occupancy
_atom_site_attached_hydrogens
_atom_site_calc_flag
N1 N3- 4 e 0.144(14) 0.125(14) 0.250(14) 1. 4 d
S1 S6+ 4 e 0.136(6) 0.350(6) 0.708(6) 1. 0 d
O1 O1- 4 e 0.042(14) 0.500(14) 0.611(14) 1. 0 d
O2 O2- 4 e 0.028(14) 0.194(14) 0.681(14) 1. 0 d
O3 O2- 4 e 0.208(14) 0.417(14) 0.931(14) 1. 0 d
O4 O2- 4 e 0.292(14) 0.347(14) 0.597(14) 1. 0 d

loop_
_atom_type_symbol
_atom_type_oxidation_number
N3- -3.000
S6+ 6.000
O1- -1.000
O2- -2.000
H1+ 1.000

loop_
_cod_related_entry_id
_cod_related_entry_database
_cod_related_entry_code
1 AMCSD 0010520
